data_1556669
loop_
_publ_author_name
'Lankelma, M.'
'Vreeken, V.'
'Siegler, M.A.'
'van der Vlugt, J.I.'

_publ_section_title
;
 Dinuclear Gold Complexes Supported by Wide Bite Angle Diphosphines for
 Preorganization-Induced Selective Dual-Gold Catalysis
;
_journal_name_full Inorganics
_journal_page_first 28
_journal_paper_doi 10.3390/inorganics7030028
_journal_volume 7
_journal_year 2019
_chemical_formula_moiety 'C36 H28 Au2 Cl2 O P2, 0.279(C H Cl3), 0.721(C3 H6 O)'
_chemical_formula_sum 'C38.44 H32.61 Au2 Cl2.84 O1.72 P2'
_chemical_formula_weight 1078.64
_space_group_crystal_system monoclinic
_space_group_IT_number 14
_space_group_name_Hall '-P 2ybc'
_space_group_name_H-M_alt 'P 1 21/c 1'
_atom_sites_solution_hydrogens geom
_atom_sites_solution_primary direct
_atom_sites_solution_secondary difmap
_cell_angle_alpha 90
_cell_angle_beta 102.450(3)
_cell_angle_gamma 90
_cell_formula_units_Z 4
_cell_length_a 8.9838(2)
_cell_length_b 20.6008(5)
_cell_length_c 19.6703(6)
_cell_measurement_reflns_used 11926
_cell_measurement_temperature 110(2)
_cell_measurement_theta_max 72.12
_cell_measurement_theta_min 3.14
_cell_volume 3554.84(16)
_computing_cell_refinement
;
CrysAlisPro, Agilent Technologies,
Version 1.171.37.35 (release 13-08-2014 CrysAlis171 .NET)
(compiled Aug 13 2014,18:06:01)
;
_computing_data_collection
;
CrysAlisPro, Agilent Technologies,
Version 1.171.37.35 (release 13-08-2014 CrysAlis171 .NET)
(compiled Aug 13 2014,18:06:01)
;
_computing_data_reduction
;
CrysAlisPro, Agilent Technologies,
Version 1.171.37.35 (release 13-08-2014 CrysAlis171 .NET)
(compiled Aug 13 2014,18:06:01)
;
_computing_molecular_graphics 'SHELXTL v6.10 (Sheldrick, 2008)'
_computing_publication_material 'SHELXTL v6.10 (Sheldrick, 2008)'
_computing_structure_refinement 'SHELXL-2014/7 (Sheldrick, 2015)'
_computing_structure_solution 'SHELXS-2014/7 (Sheldrick, 2015)'
_diffrn_ambient_temperature 110(2)
_diffrn_measured_fraction_theta_full 1.000
_diffrn_measured_fraction_theta_max 1.000
_diffrn_measurement_device_type 'SuperNova, Dual, Cu at zero, Atlas'
_diffrn_measurement_method '\w scans'
_diffrn_radiation_monochromator mirror
_diffrn_radiation_source 'SuperNova (Cu) X-ray Source'
_diffrn_radiation_type CuK\a
_diffrn_radiation_wavelength 1.54178
_diffrn_reflns_av_R_equivalents 0.0347
_diffrn_reflns_av_unetI/netI 0.0563
_diffrn_reflns_Laue_measured_fraction_full 1.000
_diffrn_reflns_Laue_measured_fraction_max 1.000
_diffrn_reflns_limit_h_max 9
_diffrn_reflns_limit_h_min -11
_diffrn_reflns_limit_k_max 25
_diffrn_reflns_limit_k_min -25
_diffrn_reflns_limit_l_max 24
_diffrn_reflns_limit_l_min -24
_diffrn_reflns_number 21157
_diffrn_reflns_point_group_measured_fraction_full 1.000
_diffrn_reflns_point_group_measured_fraction_max 1.000
_diffrn_reflns_theta_full 67.679
_diffrn_reflns_theta_max 71.898
_diffrn_reflns_theta_min 3.146
_diffrn_standards_decay_% .
_diffrn_standards_interval_time .
_diffrn_standards_number .
_exptl_absorpt_coefficient_mu 18.373
_exptl_absorpt_correction_T_max 0.686
_exptl_absorpt_correction_T_min 0.154
_exptl_absorpt_correction_type analytical
_exptl_absorpt_process_details
;
CrysAlisPro, Agilent Technologies,
Version 1.171.37.35 (release 13-08-2014 CrysAlis171 .NET)
(compiled Aug 13 2014,18:06:01)
Analytical numeric absorption correction using a multifaceted crystal
			model based on expressions derived by R.C. Clark & J.S. Reid.
(Clark, R. C. & Reid, J. S. (1995). Acta Cryst. A51, 887-897)
Empirical absorption correction using spherical harmonics,
 implemented in SCALE3 ABSPACK scaling algorithm.
;
_exptl_crystal_colour colorless
_exptl_crystal_density_diffrn 2.015
_exptl_crystal_description needle
_exptl_crystal_F_000 2053
_exptl_crystal_size_max 0.19
_exptl_crystal_size_mid 0.05
_exptl_crystal_size_min 0.03
_refine_diff_density_max 1.182
_refine_diff_density_min -1.391
_refine_diff_density_rms 0.189
_refine_ls_extinction_coef .
_refine_ls_extinction_method none
_refine_ls_goodness_of_fit_ref 0.992
_refine_ls_hydrogen_treatment constr
_refine_ls_matrix_type full
_refine_ls_number_parameters 453
_refine_ls_number_reflns 8199
_refine_ls_number_restraints 102
_refine_ls_restrained_S_all 0.988
_refine_ls_R_factor_all 0.0386
_refine_ls_R_factor_gt 0.0323
_refine_ls_shift/su_max 0.001
_refine_ls_shift/su_mean 0.000
_refine_ls_structure_factor_coef Fsqd
_refine_ls_weighting_details 'w=1/[\s^2^(Fo^2^)+(0.0423P)^2^] where P=(Fo^2^+2Fc^2^)/3'
_refine_ls_weighting_scheme calc
_refine_ls_wR_factor_gt 0.0765
_refine_ls_wR_factor_ref 0.0783
_reflns_Friedel_coverage 0.000
_reflns_Friedel_fraction_full .
_reflns_Friedel_fraction_max .
_reflns_number_gt 7196
_reflns_number_total 8199
_reflns_threshold_expression 'I > 2\s(I)'
_cod_data_source_file complex_2.cif
_cod_data_source_block xs0846a
_cod_original_sg_symbol_H-M 'P 21/c'
_cod_database_code 1556669
_shelx_space_group_comment
;
The symmetry employed for this shelxl refinement is uniquely defined
by the following loop, which should always be used as a source of
symmetry information in preference to the above space-group names.
They are only intended as comments.
;

loop_
_space_group_symop_operation_xyz
'x, y, z'
'-x, y+1/2, -z+1/2'
'-x, -y, -z'
'x, -y-1/2, z-1/2'

loop_
_atom_site_label
_atom_site_type_symbol
_atom_site_fract_x
_atom_site_fract_y
_atom_site_fract_z
_atom_site_U_iso_or_equiv
_atom_site_adp_type
_atom_site_occupancy
_atom_site_site_symmetry_order
_atom_site_calc_flag
_atom_site_refinement_flags_posn
_atom_site_refinement_flags_adp
_atom_site_refinement_flags_occupancy
_atom_site_disorder_assembly
_atom_site_disorder_group
Au1 Au 0.33422(3) 0.21449(2) 0.28294(2) 0.01761(7) Uani 1 1 d . . . . .
Au2 Au 0.17095(3) 0.34165(2) 0.28696(2) 0.01763(7) Uani 1 1 d . . . . .
Cl1 Cl 0.46124(17) 0.25513(8) 0.20165(8) 0.0188(3) Uani 1 1 d . . . . .
Cl2 Cl 0.00876(17) 0.29461(8) 0.19027(9) 0.0204(3) Uani 1 1 d . . . . .
P1 P 0.24622(18) 0.15924(9) 0.36411(9) 0.0166(3) Uani 1 1 d . . . . .
P2 P 0.31432(18) 0.39670(9) 0.37593(10) 0.0172(3) Uani 1 1 d . . . . .
C1 C 0.4133(7) 0.2225(4) 0.4802(4) 0.0193(14) Uani 1 1 d . . . . .
C2 C 0.3843(7) 0.1626(4) 0.4453(4) 0.0174(13) Uani 1 1 d . . . . .
C3 C 0.4763(8) 0.1092(4) 0.4725(4) 0.0244(15) Uani 1 1 d . . . . .
H3 H 0.4609 0.0682 0.4500 0.029 Uiso 1 1 calc R U . . .
C4 C 0.5891(8) 0.1168(5) 0.5322(5) 0.0289(17) Uani 1 1 d . . . . .
H4 H 0.6510 0.0807 0.5503 0.035 Uiso 1 1 calc R U . . .
C5 C 0.6130(8) 0.1757(4) 0.5657(4) 0.0258(16) Uani 1 1 d . . . . .
H5 H 0.6900 0.1799 0.6070 0.031 Uiso 1 1 calc R U . . .
C6 C 0.5244(8) 0.2293(4) 0.5392(4) 0.0215(15) Uani 1 1 d . . . . .
H6 H 0.5412 0.2702 0.5619 0.026 Uiso 1 1 calc R U . . .
C7 C 0.2742(7) 0.3217(4) 0.4885(4) 0.0173(13) Uani 1 1 d . . . . .
C8 C 0.2604(7) 0.3842(4) 0.4584(4) 0.0167(13) Uani 1 1 d . . . . .
C9 C 0.2057(8) 0.4335(4) 0.4953(4) 0.0238(15) Uani 1 1 d . . . . .
H9 H 0.1967 0.4764 0.4771 0.029 Uiso 1 1 calc R U . . .
C10 C 0.1640(8) 0.4208(5) 0.5583(4) 0.0269(17) Uani 1 1 d . . . . .
H10 H 0.1276 0.4549 0.5830 0.032 Uiso 1 1 calc R U . . .
C11 C 0.1760(8) 0.3575(4) 0.5849(4) 0.0251(16) Uani 1 1 d . . . . .
H11 H 0.1457 0.3486 0.6273 0.030 Uiso 1 1 calc R U . . .
C12 C 0.2319(8) 0.3078(4) 0.5498(4) 0.0219(15) Uani 1 1 d . . . . .
H12 H 0.2406 0.2649 0.5679 0.026 Uiso 1 1 calc R U . . .
C13 C 0.2274(8) 0.0745(4) 0.3385(4) 0.0212(14) Uani 1 1 d . . . . .
C14 C 0.2994(9) 0.0510(4) 0.2878(5) 0.0319(18) Uani 1 1 d . . . . .
H14 H 0.3589 0.0796 0.2666 0.038 Uiso 1 1 calc R U . . .
C15 C 0.2859(11) -0.0130(5) 0.2678(6) 0.041(2) Uani 1 1 d . . . . .
H15 H 0.3382 -0.0283 0.2338 0.049 Uiso 1 1 calc R U . . .
C16 C 0.1991(9) -0.0548(4) 0.2957(5) 0.0329(18) Uani 1 1 d . . . . .
H16 H 0.1897 -0.0987 0.2808 0.039 Uiso 1 1 calc R U . . .
C17 C 0.1229(9) -0.0330(4) 0.3470(5) 0.0282(16) Uani 1 1 d . . . . .
H17 H 0.0615 -0.0619 0.3667 0.034 Uiso 1 1 calc R U . . .
C18 C 0.1389(8) 0.0322(4) 0.3686(5) 0.0264(16) Uani 1 1 d . . . . .
H18 H 0.0894 0.0474 0.4036 0.032 Uiso 1 1 calc R U . . .
C19 C 0.0663(8) 0.1794(4) 0.3851(4) 0.0187(14) Uani 1 1 d . . . . .
C20 C 0.0450(9) 0.1742(4) 0.4541(4) 0.0249(16) Uani 1 1 d . . . . .
H20 H 0.1281 0.1633 0.4911 0.030 Uiso 1 1 calc R U . . .
C21 C -0.0993(9) 0.1853(5) 0.4673(5) 0.0306(18) Uani 1 1 d . . . . .
H21 H -0.1148 0.1827 0.5135 0.037 Uiso 1 1 calc R U . . .
C22 C -0.2190(9) 0.1999(5) 0.4132(5) 0.034(2) Uani 1 1 d . . . . .
H22 H -0.3169 0.2073 0.4227 0.040 Uiso 1 1 calc R U . . .
C23 C -0.2008(8) 0.2041(4) 0.3456(5) 0.0281(17) Uani 1 1 d . . . . .
H23 H -0.2858 0.2134 0.3090 0.034 Uiso 1 1 calc R U . . .
C24 C -0.0572(8) 0.1945(4) 0.3310(4) 0.0212(14) Uani 1 1 d . . . . .
H24 H -0.0434 0.1983 0.2846 0.025 Uiso 1 1 calc R U . . .
C25 C 0.2945(8) 0.4836(4) 0.3583(4) 0.0224(15) Uani 1 1 d . . . . .
C26 C 0.4207(9) 0.5252(4) 0.3690(4) 0.0229(15) Uani 1 1 d . . . . .
H26 H 0.5198 0.5083 0.3871 0.027 Uiso 1 1 calc R U . . .
C27 C 0.4020(9) 0.5908(4) 0.3535(4) 0.0251(15) Uani 1 1 d . . . . .
H27 H 0.4881 0.6187 0.3601 0.030 Uiso 1 1 calc R U . . .
C28 C 0.2549(10) 0.6157(4) 0.3280(4) 0.0295(17) Uani 1 1 d . . . . .
H28 H 0.2413 0.6605 0.3172 0.035 Uiso 1 1 calc R U . . .
C29 C 0.1296(9) 0.5747(4) 0.3185(4) 0.0297(17) Uani 1 1 d . . . . .
H29 H 0.0303 0.5918 0.3017 0.036 Uiso 1 1 calc R U . . .
C30 C 0.1480(8) 0.5081(4) 0.3334(4) 0.0229(15) Uani 1 1 d . . . . .
H30 H 0.0620 0.4802 0.3267 0.027 Uiso 1 1 calc R U . . .
C31 C 0.5167(8) 0.3816(4) 0.3942(4) 0.0198(14) Uani 1 1 d . . . . .
C32 C 0.5885(8) 0.3645(4) 0.3410(4) 0.0214(14) Uani 1 1 d . . . . .
H32 H 0.5302 0.3588 0.2950 0.026 Uiso 1 1 calc R U . . .
C33 C 0.7466(9) 0.3556(4) 0.3550(5) 0.0306(18) Uani 1 1 d . . . . .
H33 H 0.7952 0.3436 0.3185 0.037 Uiso 1 1 calc R U . . .
C34 C 0.8331(8) 0.3642(4) 0.4222(5) 0.0304(18) Uani 1 1 d . . . . .
H34 H 0.9405 0.3585 0.4314 0.037 Uiso 1 1 calc R U . . .
C35 C 0.7608(9) 0.3813(4) 0.4761(5) 0.0284(17) Uani 1 1 d . . . . .
H35 H 0.8188 0.3870 0.5222 0.034 Uiso 1 1 calc R U . . .
C36 C 0.6050(8) 0.3898(4) 0.4618(4) 0.0258(16) Uani 1 1 d . . . . .
H36 H 0.5564 0.4015 0.4984 0.031 Uiso 1 1 calc R U . . .
O1 O 0.3258(5) 0.2745(3) 0.4479(3) 0.0193(10) Uani 1 1 d . . . . .
C1S C 0.317(5) 0.0217(7) 0.6144(9) 0.042(4) Uani 0.279(3) 1 d D U P A 1
H1S H 0.4189 0.0131 0.6037 0.051 Uiso 0.279(3) 1 calc R U P A 1
Cl3 Cl 0.2916(14) -0.0314(6) 0.6826(5) 0.043(2) Uani 0.279(3) 1 d D U P A 1
Cl4 Cl 0.3098(17) 0.1042(4) 0.6407(9) 0.037(2) Uani 0.279(3) 1 d D U P A 1
Cl5 Cl 0.173(2) 0.0055(7) 0.5386(10) 0.059(3) Uani 0.279(3) 1 d D U P A 1
C2S C 0.275(2) -0.0309(9) 0.6512(11) 0.047(4) Uani 0.721(3) 1 d D U P B 2
H2S1 H 0.1829 -0.0576 0.6403 0.071 Uiso 0.721(3) 1 calc R U P B 2
H2S2 H 0.2911 -0.0156 0.6995 0.071 Uiso 0.721(3) 1 calc R U P B 2
H2S3 H 0.3632 -0.0568 0.6455 0.071 Uiso 0.721(3) 1 calc R U P B 2
C3S C 0.2576(14) 0.0261(6) 0.6032(8) 0.042(3) Uani 0.721(3) 1 d D U P B 2
C4S C 0.322(3) 0.0867(9) 0.6395(17) 0.037(2) Uani 0.721(3) 1 d D U P B 2
H4S1 H 0.4027 0.0755 0.6798 0.056 Uiso 0.721(3) 1 calc R U P B 2
H4S2 H 0.2413 0.1106 0.6551 0.056 Uiso 0.721(3) 1 calc R U P B 2
H4S3 H 0.3646 0.1138 0.6074 0.056 Uiso 0.721(3) 1 calc R U P B 2
O1S O 0.198(2) 0.0223(8) 0.5432(12) 0.059(3) Uani 0.721(3) 1 d . U P B 2

loop_
_atom_site_aniso_label
_atom_site_aniso_U_11
_atom_site_aniso_U_22
_atom_site_aniso_U_33
_atom_site_aniso_U_23
_atom_site_aniso_U_13
_atom_site_aniso_U_12
Au1 0.01598(12) 0.01841(13) 0.01852(13) -0.00055(11) 0.00391(9) 0.00094(10)
Au2 0.01432(12) 0.01779(13) 0.01907(13) -0.00111(11) -0.00020(9) -0.00060(9)
Cl1 0.0201(7) 0.0221(8) 0.0160(7) 0.0008(6) 0.0077(6) -0.0005(5)
Cl2 0.0171(7) 0.0191(8) 0.0195(7) -0.0023(6) -0.0082(5) -0.0014(5)
P1 0.0133(7) 0.0170(8) 0.0196(8) 0.0015(6) 0.0034(6) -0.0001(6)
P2 0.0136(7) 0.0187(8) 0.0189(8) -0.0020(6) 0.0023(6) -0.0011(6)
C1 0.011(3) 0.020(4) 0.029(4) 0.000(3) 0.009(3) 0.003(3)
C2 0.011(3) 0.024(4) 0.017(3) 0.001(3) 0.002(2) -0.002(3)
C3 0.020(3) 0.025(4) 0.029(4) 0.007(3) 0.008(3) 0.002(3)
C4 0.014(3) 0.037(5) 0.033(4) 0.007(4) 0.001(3) 0.002(3)
C5 0.016(3) 0.037(5) 0.024(4) 0.004(3) 0.001(3) 0.001(3)
C6 0.014(3) 0.033(4) 0.018(3) -0.006(3) 0.006(3) -0.001(3)
C7 0.009(3) 0.022(4) 0.019(3) -0.002(3) 0.001(2) 0.003(2)
C8 0.007(3) 0.023(4) 0.018(3) -0.007(3) -0.003(2) -0.002(2)
C9 0.019(3) 0.024(4) 0.028(4) -0.001(3) 0.005(3) -0.003(3)
C10 0.017(3) 0.042(5) 0.024(4) -0.010(3) 0.008(3) 0.001(3)
C11 0.014(3) 0.040(5) 0.020(4) 0.001(3) 0.001(3) -0.001(3)
C12 0.014(3) 0.029(4) 0.021(4) 0.007(3) 0.000(3) 0.001(3)
C13 0.015(3) 0.019(3) 0.029(4) -0.001(3) 0.002(3) 0.000(3)
C14 0.027(4) 0.030(4) 0.040(5) -0.007(4) 0.012(3) -0.005(3)
C15 0.048(5) 0.027(5) 0.052(6) -0.007(4) 0.020(4) 0.004(4)
C16 0.027(4) 0.025(4) 0.043(5) -0.001(3) -0.001(4) -0.001(3)
C17 0.022(3) 0.021(4) 0.039(4) 0.004(3) 0.003(3) 0.000(3)
C18 0.020(3) 0.019(4) 0.041(4) 0.007(3) 0.007(3) -0.001(3)
C19 0.018(3) 0.021(4) 0.019(3) 0.001(3) 0.008(3) -0.002(2)
C20 0.021(4) 0.035(4) 0.021(4) 0.003(3) 0.009(3) -0.003(3)
C21 0.020(4) 0.042(5) 0.030(4) 0.006(4) 0.006(3) -0.001(3)
C22 0.014(3) 0.042(5) 0.045(5) -0.003(4) 0.008(3) 0.001(3)
C23 0.014(3) 0.029(4) 0.040(5) -0.004(3) 0.003(3) -0.004(3)
C24 0.016(3) 0.025(4) 0.021(3) -0.001(3) -0.001(3) 0.002(3)
C25 0.025(4) 0.016(3) 0.026(4) 0.000(3) 0.003(3) 0.000(3)
C26 0.025(3) 0.021(4) 0.021(3) -0.002(3) 0.003(3) -0.002(3)
C27 0.029(4) 0.021(4) 0.025(4) -0.003(3) 0.006(3) -0.007(3)
C28 0.034(4) 0.028(4) 0.024(4) 0.005(3) 0.002(3) 0.002(3)
C29 0.024(4) 0.035(5) 0.027(4) 0.006(3) -0.001(3) 0.004(3)
C30 0.020(3) 0.019(4) 0.030(4) 0.004(3) 0.004(3) 0.005(3)
C31 0.020(3) 0.019(3) 0.019(3) 0.001(3) 0.000(3) 0.001(3)
C32 0.023(3) 0.020(3) 0.021(3) 0.001(3) 0.005(3) -0.002(3)
C33 0.025(4) 0.026(4) 0.044(5) 0.002(4) 0.015(4) -0.001(3)
C34 0.014(3) 0.026(4) 0.050(5) 0.001(4) 0.003(3) -0.001(3)
C35 0.022(4) 0.033(5) 0.028(4) -0.005(3) -0.001(3) -0.001(3)
C36 0.019(3) 0.030(4) 0.024(4) -0.003(3) -0.005(3) -0.004(3)
O1 0.020(2) 0.020(3) 0.019(2) -0.002(2) 0.0043(18) 0.0007(19)
C1S 0.059(8) 0.030(7) 0.037(7) -0.003(7) 0.009(7) -0.017(7)
Cl3 0.049(5) 0.046(5) 0.033(5) 0.014(5) 0.010(4) -0.003(4)
Cl4 0.053(4) 0.016(6) 0.046(3) -0.002(5) 0.017(3) -0.001(5)
Cl5 0.092(6) 0.041(7) 0.032(3) 0.000(5) -0.015(4) -0.039(5)
C2S 0.045(7) 0.043(7) 0.056(9) 0.011(9) 0.013(8) -0.006(6)
C3S 0.061(7) 0.031(5) 0.033(5) -0.006(4) 0.010(5) -0.017(5)
C4S 0.053(4) 0.016(6) 0.046(3) -0.002(5) 0.017(3) -0.001(5)
O1S 0.092(6) 0.041(7) 0.032(3) 0.000(5) -0.015(4) -0.039(5)

loop_
_atom_type_symbol
_atom_type_description
_atom_type_scat_dispersion_real
_atom_type_scat_dispersion_imag
_atom_type_scat_source
C C 0.0181 0.0091 'International Tables Vol C Tables 4.2.6.8 and 6.1.1.4'
H H 0.0000 0.0000 'International Tables Vol C Tables 4.2.6.8 and 6.1.1.4'
Au Au -4.4197 7.2980 'International Tables Vol C Tables 4.2.6.8 and 6.1.1.4'
Cl Cl 0.3639 0.7018 'International Tables Vol C Tables 4.2.6.8 and 6.1.1.4'
O O 0.0492 0.0322 'International Tables Vol C Tables 4.2.6.8 and 6.1.1.4'
P P 0.2955 0.4335 'International Tables Vol C Tables 4.2.6.8 and 6.1.1.4'

loop_
_geom_angle_atom_site_label_1
_geom_angle_atom_site_label_2
_geom_angle_atom_site_label_3
_geom_angle
_geom_angle_site_symmetry_1
_geom_angle_site_symmetry_3
P1 Au1 Cl1 168.48(6) . .
P1 Au1 Au2 100.06(5) . .
Cl1 Au1 Au2 91.09(4) . .
P2 Au2 Cl2 173.97(7) . .
P2 Au2 Au1 105.02(5) . .
Cl2 Au2 Au1 80.79(4) . .
C2 P1 C19 105.6(3) . .
C2 P1 C13 106.7(4) . .
C19 P1 C13 104.5(3) . .
C2 P1 Au1 109.4(2) . .
C19 P1 Au1 121.3(3) . .
C13 P1 Au1 108.5(3) . .
C31 P2 C8 104.5(3) . .
C31 P2 C25 105.1(3) . .
C8 P2 C25 106.0(4) . .
C31 P2 Au2 116.9(3) . .
C8 P2 Au2 114.1(2) . .
C25 P2 Au2 109.3(3) . .
C6 C1 O1 122.9(7) . .
C6 C1 C2 121.9(7) . .
O1 C1 C2 115.1(6) . .
C1 C2 C3 117.8(7) . .
C1 C2 P1 119.0(6) . .
C3 C2 P1 122.9(6) . .
C4 C3 C2 119.8(8) . .
C4 C3 H3 120.1 . .
C2 C3 H3 120.1 . .
C5 C4 C3 121.0(8) . .
C5 C4 H4 119.5 . .
C3 C4 H4 119.5 . .
C4 C5 C6 120.1(7) . .
C4 C5 H5 119.9 . .
C6 C5 H5 119.9 . .
C1 C6 C5 119.3(8) . .
C1 C6 H6 120.3 . .
C5 C6 H6 120.3 . .
C12 C7 O1 123.0(7) . .
C12 C7 C8 122.9(7) . .
O1 C7 C8 113.9(6) . .
C9 C8 C7 117.1(7) . .
C9 C8 P2 123.6(6) . .
C7 C8 P2 119.3(5) . .
C10 C9 C8 121.1(8) . .
C10 C9 H9 119.5 . .
C8 C9 H9 119.5 . .
C9 C10 C11 119.6(8) . .
C9 C10 H10 120.2 . .
C11 C10 H10 120.2 . .
C12 C11 C10 120.5(7) . .
C12 C11 H11 119.7 . .
C10 C11 H11 119.7 . .
C7 C12 C11 118.8(7) . .
C7 C12 H12 120.6 . .
C11 C12 H12 120.6 . .
C14 C13 C18 118.9(8) . .
C14 C13 P1 120.3(6) . .
C18 C13 P1 120.7(6) . .
C15 C14 C13 121.0(8) . .
C15 C14 H14 119.5 . .
C13 C14 H14 119.5 . .
C16 C15 C14 121.1(9) . .
C16 C15 H15 119.5 . .
C14 C15 H15 119.5 . .
C15 C16 C17 120.0(9) . .
C15 C16 H16 120.0 . .
C17 C16 H16 120.0 . .
C18 C17 C16 119.1(8) . .
C18 C17 H17 120.4 . .
C16 C17 H17 120.4 . .
C13 C18 C17 119.9(8) . .
C13 C18 H18 120.0 . .
C17 C18 H18 120.0 . .
C24 C19 C20 119.9(7) . .
C24 C19 P1 118.7(5) . .
C20 C19 P1 121.1(6) . .
C21 C20 C19 119.3(8) . .
C21 C20 H20 120.4 . .
C19 C20 H20 120.4 . .
C22 C21 C20 119.7(8) . .
C22 C21 H21 120.1 . .
C20 C21 H21 120.1 . .
C21 C22 C23 121.7(7) . .
C21 C22 H22 119.1 . .
C23 C22 H22 119.1 . .
C22 C23 C24 119.9(8) . .
C22 C23 H23 120.1 . .
C24 C23 H23 120.1 . .
C23 C24 C19 119.5(7) . .
C23 C24 H24 120.3 . .
C19 C24 H24 120.3 . .
C30 C25 C26 120.2(7) . .
C30 C25 P2 117.9(6) . .
C26 C25 P2 121.9(6) . .
C27 C26 C25 120.4(7) . .
C27 C26 H26 119.8 . .
C25 C26 H26 119.8 . .
C26 C27 C28 119.6(7) . .
C26 C27 H27 120.2 . .
C28 C27 H27 120.2 . .
C29 C28 C27 120.0(8) . .
C29 C28 H28 120.0 . .
C27 C28 H28 120.0 . .
C28 C29 C30 120.7(7) . .
C28 C29 H29 119.7 . .
C30 C29 H29 119.7 . .
C25 C30 C29 119.1(7) . .
C25 C30 H30 120.4 . .
C29 C30 H30 120.4 . .
C32 C31 C36 119.1(7) . .
C32 C31 P2 120.4(6) . .
C36 C31 P2 120.4(6) . .
C31 C32 C33 120.1(8) . .
C31 C32 H32 120.0 . .
C33 C32 H32 120.0 . .
C34 C33 C32 120.4(8) . .
C34 C33 H33 119.8 . .
C32 C33 H33 119.8 . .
C33 C34 C35 119.6(7) . .
C33 C34 H34 120.2 . .
C35 C34 H34 120.2 . .
C36 C35 C34 119.6(8) . .
C36 C35 H35 120.2 . .
C34 C35 H35 120.2 . .
C35 C36 C31 121.3(8) . .
C35 C36 H36 119.4 . .
C31 C36 H36 119.4 . .
C7 O1 C1 119.8(6) . .
Cl5 C1S Cl3 109.2(18) . .
Cl5 C1S Cl4 110.8(19) . .
Cl3 C1S Cl4 110.4(18) . .
Cl5 C1S H1S 108.8 . .
Cl3 C1S H1S 108.8 . .
Cl4 C1S H1S 108.8 . .
C3S C2S H2S1 109.5 . .
C3S C2S H2S2 109.5 . .
H2S1 C2S H2S2 109.5 . .
C3S C2S H2S3 109.5 . .
H2S1 C2S H2S3 109.5 . .
H2S2 C2S H2S3 109.5 . .
O1S C3S C4S 125(2) . .
O1S C3S C2S 122.6(15) . .
C4S C3S C2S 112.2(18) . .
C3S C4S H4S1 109.5 . .
C3S C4S H4S2 109.5 . .
H4S1 C4S H4S2 109.5 . .
C3S C4S H4S3 109.5 . .
H4S1 C4S H4S3 109.5 . .
H4S2 C4S H4S3 109.5 . .

loop_
_geom_bond_atom_site_label_1
_geom_bond_atom_site_label_2
_geom_bond_distance
_geom_bond_site_symmetry_2
Au1 P1 2.2393(17) .
Au1 Cl1 2.3122(15) .
Au1 Au2 3.0116(4) .
Au2 P2 2.2441(18) .
Au2 Cl2 2.3419(15) .
P1 C2 1.800(7) .
P1 C19 1.801(7) .
P1 C13 1.814(8) .
P2 C31 1.803(7) .
P2 C8 1.809(7) .
P2 C25 1.825(8) .
C1 C6 1.364(10) .
C1 O1 1.398(9) .
C1 C2 1.410(11) .
C2 C3 1.410(10) .
C3 C4 1.385(12) .
C3 H3 0.9500 .
C4 C5 1.376(13) .
C4 H4 0.9500 .
C5 C6 1.396(11) .
C5 H5 0.9500 .
C6 H6 0.9500 .
C7 C12 1.370(10) .
C7 O1 1.398(8) .
C7 C8 1.411(11) .
C8 C9 1.397(10) .
C9 C10 1.394(11) .
C9 H9 0.9500 .
C10 C11 1.400(13) .
C10 H10 0.9500 .
C11 C12 1.390(12) .
C11 H11 0.9500 .
C12 H12 0.9500 .
C13 C14 1.388(11) .
C13 C18 1.394(11) .
C14 C15 1.375(13) .
C14 H14 0.9500 .
C15 C16 1.354(14) .
C15 H15 0.9500 .
C16 C17 1.409(13) .
C16 H16 0.9500 .
C17 C18 1.407(12) .
C17 H17 0.9500 .
C18 H18 0.9500 .
C19 C24 1.398(10) .
C19 C20 1.415(10) .
C20 C21 1.395(11) .
C20 H20 0.9500 .
C21 C22 1.373(13) .
C21 H21 0.9500 .
C22 C23 1.377(13) .
C22 H22 0.9500 .
C23 C24 1.395(10) .
C23 H23 0.9500 .
C24 H24 0.9500 .
C25 C30 1.396(10) .
C25 C26 1.400(10) .
C26 C27 1.389(11) .
C26 H26 0.9500 .
C27 C28 1.406(12) .
C27 H27 0.9500 .
C28 C29 1.387(12) .
C28 H28 0.9500 .
C29 C30 1.405(12) .
C29 H29 0.9500 .
C30 H30 0.9500 .
C31 C32 1.387(10) .
C31 C36 1.405(11) .
C32 C33 1.400(11) .
C32 H32 0.9500 .
C33 C34 1.392(13) .
C33 H33 0.9500 .
C34 C35 1.403(13) .
C34 H34 0.9500 .
C35 C36 1.378(11) .
C35 H35 0.9500 .
C36 H36 0.9500 .
C1S Cl5 1.78(2) .
C1S Cl3 1.783(19) .
C1S Cl4 1.78(2) .
C1S H1S 1.0000 .
C2S C3S 1.494(18) .
C2S H2S1 0.9800 .
C2S H2S2 0.9800 .
C2S H2S3 0.9800 .
C3S O1S 1.19(3) .
C3S C4S 1.491(19) .
C4S H4S1 0.9800 .
C4S H4S2 0.9800 .
C4S H4S3 0.9800 .

loop_
_geom_torsion_atom_site_label_1
_geom_torsion_atom_site_label_2
_geom_torsion_atom_site_label_3
_geom_torsion_atom_site_label_4
_geom_torsion
_geom_torsion_site_symmetry_1
_geom_torsion_site_symmetry_2
_geom_torsion_site_symmetry_3
_geom_torsion_site_symmetry_4
C6 C1 C2 C3 -1.2(10) . . . .
O1 C1 C2 C3 175.6(6) . . . .
C6 C1 C2 P1 -175.1(5) . . . .
O1 C1 C2 P1 1.8(8) . . . .
C19 P1 C2 C1 -64.5(6) . . . .
C13 P1 C2 C1 -175.3(5) . . . .
Au1 P1 C2 C1 67.5(5) . . . .
C19 P1 C2 C3 121.9(6) . . . .
C13 P1 C2 C3 11.1(7) . . . .
Au1 P1 C2 C3 -106.1(6) . . . .
C1 C2 C3 C4 0.9(10) . . . .
P1 C2 C3 C4 174.5(6) . . . .
C2 C3 C4 C5 0.1(12) . . . .
C3 C4 C5 C6 -0.9(12) . . . .
O1 C1 C6 C5 -176.1(6) . . . .
C2 C1 C6 C5 0.5(10) . . . .
C4 C5 C6 C1 0.6(11) . . . .
C12 C7 C8 C9 2.3(10) . . . .
O1 C7 C8 C9 178.4(6) . . . .
C12 C7 C8 P2 -178.1(5) . . . .
O1 C7 C8 P2 -1.9(8) . . . .
C31 P2 C8 C9 114.7(6) . . . .
C25 P2 C8 C9 3.9(6) . . . .
Au2 P2 C8 C9 -116.5(5) . . . .
C31 P2 C8 C7 -65.0(6) . . . .
C25 P2 C8 C7 -175.7(5) . . . .
Au2 P2 C8 C7 63.9(5) . . . .
C7 C8 C9 C10 -1.2(10) . . . .
P2 C8 C9 C10 179.1(6) . . . .
C8 C9 C10 C11 -0.5(11) . . . .
C9 C10 C11 C12 1.3(11) . . . .
O1 C7 C12 C11 -177.3(6) . . . .
C8 C7 C12 C11 -1.5(10) . . . .
C10 C11 C12 C7 -0.3(11) . . . .
C2 P1 C13 C14 -101.6(7) . . . .
C19 P1 C13 C14 146.8(7) . . . .
Au1 P1 C13 C14 16.1(7) . . . .
C2 P1 C13 C18 79.3(7) . . . .
C19 P1 C13 C18 -32.2(7) . . . .
Au1 P1 C13 C18 -162.9(6) . . . .
C18 C13 C14 C15 -0.8(13) . . . .
P1 C13 C14 C15 -179.8(8) . . . .
C13 C14 C15 C16 1.5(16) . . . .
C14 C15 C16 C17 -1.0(15) . . . .
C15 C16 C17 C18 -0.2(13) . . . .
C14 C13 C18 C17 -0.5(12) . . . .
P1 C13 C18 C17 178.6(6) . . . .
C16 C17 C18 C13 1.0(12) . . . .
C2 P1 C19 C24 166.3(6) . . . .
C13 P1 C19 C24 -81.3(7) . . . .
Au1 P1 C19 C24 41.4(7) . . . .
C2 P1 C19 C20 -19.6(8) . . . .
C13 P1 C19 C20 92.8(7) . . . .
Au1 P1 C19 C20 -144.4(6) . . . .
C24 C19 C20 C21 -0.8(13) . . . .
P1 C19 C20 C21 -174.9(7) . . . .
C19 C20 C21 C22 1.1(14) . . . .
C20 C21 C22 C23 -0.1(15) . . . .
C21 C22 C23 C24 -1.2(14) . . . .
C22 C23 C24 C19 1.4(13) . . . .
C20 C19 C24 C23 -0.4(12) . . . .
P1 C19 C24 C23 173.8(6) . . . .
C31 P2 C25 C30 171.8(7) . . . .
C8 P2 C25 C30 -77.9(7) . . . .
Au2 P2 C25 C30 45.5(7) . . . .
C31 P2 C25 C26 -8.3(8) . . . .
C8 P2 C25 C26 102.0(7) . . . .
Au2 P2 C25 C26 -134.6(6) . . . .
C30 C25 C26 C27 -1.6(12) . . . .
P2 C25 C26 C27 178.5(6) . . . .
C25 C26 C27 C28 1.1(12) . . . .
C26 C27 C28 C29 0.1(13) . . . .
C27 C28 C29 C30 -0.7(13) . . . .
C26 C25 C30 C29 1.0(12) . . . .
P2 C25 C30 C29 -179.1(6) . . . .
C28 C29 C30 C25 0.2(13) . . . .
C8 P2 C31 C32 157.5(6) . . . .
C25 P2 C31 C32 -91.1(7) . . . .
Au2 P2 C31 C32 30.4(7) . . . .
C8 P2 C31 C36 -25.4(8) . . . .
C25 P2 C31 C36 86.0(7) . . . .
Au2 P2 C31 C36 -152.6(6) . . . .
C36 C31 C32 C33 0.1(12) . . . .
P2 C31 C32 C33 177.2(6) . . . .
C31 C32 C33 C34 -0.4(13) . . . .
C32 C33 C34 C35 0.6(13) . . . .
C33 C34 C35 C36 -0.4(14) . . . .
C34 C35 C36 C31 0.1(14) . . . .
C32 C31 C36 C35 0.1(13) . . . .
P2 C31 C36 C35 -177.0(7) . . . .
C12 C7 O1 C1 -35.1(9) . . . .
C8 C7 O1 C1 148.8(6) . . . .
C6 C1 O1 C7 -40.3(9) . . . .
C2 C1 O1 C7 142.9(6) . . . .
